data_1526456
loop_
_publ_author_name
'Ivanov, S.A.'
'Eriksson, S.'
'Thomas, N.W.'
'Tellgren, R.'
'Rundlof, H.'

_publ_section_title
;
 A neutron powder diffraction study of the ferroelectric relaxor Pb (Fe1/2
 Ta1/2) O3
;
_journal_name_full 'Journal of Physics: Condensed Matter'
_journal_page_first 25
_journal_page_last 33
_journal_volume 13
_journal_year 2001
_chemical_formula_sum 'Fe0.5 O3 Pb Ta0.5'
_chemical_name_systematic 'Pb ((Fe Ta) O6)0.5'
_space_group_IT_number 160
_symmetry_space_group_name_Hall 'R 3 -2"'
_symmetry_space_group_name_H-M 'R 3 m :H'
_cell_angle_alpha 90
_cell_angle_beta 90
_cell_angle_gamma 120
_cell_formula_units_Z 3
_cell_length_a 5.6618
_cell_length_b 5.6618
_cell_length_c 6.9407
_cell_volume 192.683
_citation_journal_id_ASTM JCOMEL
_cod_data_source_file Ivanov_JCOMEL_2001_1350.cif
_cod_data_source_block Fe0.5O3Pb1Ta0.5
_cod_original_cell_volume 192.6828
_cod_original_formula_sum 'Fe0.5 O3 Pb1 Ta0.5'
_cod_database_code 1526456

loop_
_symmetry_equiv_pos_as_xyz
x,y,z
-y,x-y,z
-x+y,-x,z
-y,-x,z
x,x-y,z
-x+y,y,z
x+2/3,y+1/3,z+1/3
-y+2/3,x-y+1/3,z+1/3
-x+y+2/3,-x+1/3,z+1/3
-y+2/3,-x+1/3,z+1/3
x+2/3,x-y+1/3,z+1/3
-x+y+2/3,y+1/3,z+1/3
x+1/3,y+2/3,z+2/3
-y+1/3,x-y+2/3,z+2/3
-x+y+1/3,-x+2/3,z+2/3
-y+1/3,-x+2/3,z+2/3
x+1/3,x-y+2/3,z+2/3
-x+y+1/3,y+2/3,z+2/3

loop_
_atom_site_label
_atom_site_type_symbol
_atom_site_fract_x
_atom_site_fract_y
_atom_site_fract_z
_atom_site_occupancy
_atom_site_U_iso_or_equiv
O1 O-2 0.177 0.823 0.342 1 0.0
Ta1 Ta+5 0 0 0.483 0.5 0.0
Pb1 Pb+2 0 0 0 1 0.0
Fe1 Fe+3 0 0 0.483 0.5 0.0
